data_2300017
loop_
_publ_author_name
'Bolotina, Nadezhda B.'
'Hardie, Michaele J.'
'Pinkerton, A. Alan'

_publ_section_title
;
 Energetic materials: variable-temperature crystal structures of two
 biguanidinium dinitramides
;
_journal_issue 6
_journal_name_full 'Journal of Applied Crystallography'
_journal_page_first 1334
_journal_page_last 1341
_journal_paper_doi 10.1107/S0021889803016182
_journal_volume 36
_journal_year 2003
_chemical_formula_sum 'C2 H9 N11 O8'
_chemical_formula_weight 315.20
_chemical_name_common 'biguanidinium bis-dinitramide'
_chemical_name_systematic
;
 ?
;
_space_group_IT_number 15
_symmetry_cell_setting monoclinic
_symmetry_space_group_name_Hall '-C 2yc'
_symmetry_space_group_name_H-M 'C 1 2/c 1'
_atom_sites_solution_hydrogens geom
_atom_sites_solution_primary direct
_atom_sites_solution_secondary difmap
_audit_creation_method SHELXTL
_cell_angle_alpha 90.00
_cell_angle_beta 116.6390(10)
_cell_angle_gamma 90.00
_cell_formula_units_Z 4
_cell_length_a 11.7973(4)
_cell_length_b 8.1492(3)
_cell_length_c 13.0286(3)
_cell_measurement_reflns_used 2642
_cell_measurement_temperature 200.0(10)
_cell_volume 1119.59(6)
_computing_cell_refinement 'Siemens SAINT, 1996b'
_computing_data_collection 'Siemens SMART, 1996a'
_computing_data_reduction 'Siemens SAINT, 1996b'
_computing_molecular_graphics SHELXTL
_computing_publication_material 'SHELXTL and the Toledo cifomatic'
_computing_structure_refinement SHELXTL
_computing_structure_solution 'SHELXTL (Sheldrick, 1997)'
_diffrn_ambient_temperature 200.0(10)
_diffrn_measurement_device Platform
_diffrn_measurement_method '\w scans'
_diffrn_radiation_monochromator graphite
_diffrn_radiation_source 'fine focus sealed tube'
_diffrn_radiation_type MoK\a
_diffrn_radiation_wavelength 0.71073
_diffrn_reflns_av_R_equivalents 0.0310
_diffrn_reflns_av_sigmaI/netI 0.0355
_diffrn_reflns_limit_h_max 15
_diffrn_reflns_limit_h_min -15
_diffrn_reflns_limit_k_max 8
_diffrn_reflns_limit_k_min -10
_diffrn_reflns_limit_l_max 17
_diffrn_reflns_limit_l_min -17
_diffrn_reflns_number 3797
_diffrn_reflns_theta_max 28.26
_diffrn_reflns_theta_min 3.16
_exptl_absorpt_coefficient_mu 0.180
_exptl_absorpt_correction_T_max 0.990296
_exptl_absorpt_correction_T_min 0.518666
_exptl_absorpt_correction_type 'Empirical :Multipole Expansion'
_exptl_crystal_colour colorless
_exptl_crystal_density_diffrn 1.870
_exptl_crystal_density_method '?                 '
_exptl_crystal_description block
_exptl_crystal_F_000 648
_exptl_crystal_size_max 0.22
_exptl_crystal_size_mid 0.21
_exptl_crystal_size_min 0.20
_refine_diff_density_max 0.279
_refine_diff_density_min -0.294
_refine_ls_extinction_coef 0.0053(16)
_refine_ls_extinction_expression Fc^*^=kFc[1+0.001xFc^2^\l^3^/sin(2\q)]^-1/4^
_refine_ls_extinction_method SHELXTL
_refine_ls_goodness_of_fit_all 1.084
_refine_ls_goodness_of_fit_obs 1.129
_refine_ls_matrix_type full
_refine_ls_number_parameters 115
_refine_ls_number_reflns 1396
_refine_ls_number_restraints 5
_refine_ls_restrained_S_all 1.088
_refine_ls_restrained_S_obs 1.134
_refine_ls_R_factor_all 0.0535
_refine_ls_R_factor_obs 0.0421
_refine_ls_shift/esd_max 0.000
_refine_ls_shift/esd_mean 0.000
_refine_ls_structure_factor_coef Fsqd
_refine_ls_weighting_details 'w=1/[\s^2^(Fo^2^)+(0.0712P)^2^+0.6555P] where P=(Fo^2^+2Fc^2^)/3'
_refine_ls_weighting_scheme calc
_refine_ls_wR_factor_all 0.1267
_refine_ls_wR_factor_obs 0.1190
_reflns_number_observed 1154
_reflns_number_total 1396
_reflns_observed_criterion >2sigma(I)
_cod_data_source_file do0021.cif
_cod_data_source_block II200K
_cod_depositor_comments
;
The following automatic conversions were performed:
'_symmetry_cell_setting' value 'Monoclinic' changed to 'monoclinic'
according to '/home/saulius/struct/CIF-dictionaries/cif_core.dic'
dictionary named 'cif_core.dic' version 2.4.1 from 2010-06-29.

Automatic conversion script
Id: cif_fix_enum 1527 2010-12-29 10:47:43Z saulius 

The following automatic conversions were performed:

'_symmetry_cell_setting' value 'Monoclinic' changed to 'monoclinic'
according to /home/saulius/struct/CIF-dictionaries/cif_core.dic
dictionary named 'cif_core.dic' version 2.4.1 from 2010-06-29.

Automatic conversion script
Id: cif_fix_values 1715 2011-07-08 13:25:40Z adriana 

The following automatic conversions were performed:

'_refine_ls_weighting_scheme' value 'calc
w=1/[\s^2^(Fo^2^)+(0.0712P)^2^+0.6555P] where P=(Fo^2^+2Fc^2^)/3' was
changed to 'calc'. New tag '_refine_ls_weighting_details' was
created. The value of the new tag was set to
'w=1/[\s^2^(Fo^2^)+(0.0712P)^2^+0.6555P] where P=(Fo^2^+2Fc^2^)/3'.

Automatic conversion script
Id: cif_fix_values 3143 2015-03-26 13:38:13Z robertas 
;
_cod_original_sg_symbol_H-M 'C 2/c'
_cod_database_code 2300017

loop_
_symmetry_equiv_pos_as_xyz
'x, y, z'
'-x, y, -z+1/2'
'x+1/2, y+1/2, z'
'-x+1/2, y+1/2, -z+1/2'
'-x, -y, -z'
'x, -y, z-1/2'
'-x+1/2, -y+1/2, -z'
'x+1/2, -y+1/2, z-1/2'

loop_
_atom_site_aniso_label
_atom_site_aniso_U_11
_atom_site_aniso_U_22
_atom_site_aniso_U_33
_atom_site_aniso_U_12
_atom_site_aniso_U_13
_atom_site_aniso_U_23
C1 0.0186(7) 0.0164(7) 0.0165(6) 0.0014(5) 0.0085(5) 0.0016(5)
N1 0.0427(12) 0.0116(9) 0.0365(11) 0.000 0.0310(10) 0.000
N2 0.0274(7) 0.0173(7) 0.0249(7) -0.0023(5) 0.0173(6) -0.0044(5)
N3 0.0252(7) 0.0184(7) 0.0269(7) -0.0053(5) 0.0156(6) -0.0060(5)
N4 0.0197(6) 0.0175(7) 0.0233(7) -0.0029(5) 0.0092(5) 0.0005(5)
N5 0.0307(7) 0.0156(7) 0.0219(7) -0.0044(5) 0.0143(6) -0.0008(5)
N6 0.0225(7) 0.0207(7) 0.0209(6) -0.0044(5) 0.0100(5) -0.0009(5)
O1 0.0607(10) 0.0330(8) 0.0203(6) -0.0068(6) 0.0186(6) 0.0013(5)
O2 0.0307(7) 0.0179(6) 0.0352(7) -0.0019(5) 0.0171(5) -0.0035(4)
O3 0.0402(7) 0.0219(6) 0.0338(7) -0.0105(5) 0.0202(6) 0.0024(5)
O4 0.0410(7) 0.0266(7) 0.0361(7) -0.0047(5) 0.0241(6) -0.0100(5)

loop_
_atom_site_label
_atom_site_fract_x
_atom_site_fract_y
_atom_site_fract_z
_atom_site_U_iso_or_equiv
_atom_site_thermal_displace_type
_atom_site_calc_flag
_atom_site_refinement_flags
_atom_site_occupancy
_atom_site_disorder_group
_atom_site_type_symbol
C1 0.42418(14) 0.4042(2) 0.29208(12) 0.0169(3) Uani d . 1 . C
N1 0.5000 0.4753(2) 0.2500 0.0253(5) Uani d SD 1 . N
N2 0.39127(13) 0.4986(2) 0.35646(11) 0.0211(3) Uani d D 1 . N
N3 0.38439(13) 0.2522(2) 0.26813(12) 0.0220(3) Uani d D 1 . N
N4 0.37453(12) 0.1479(2) 0.59967(11) 0.0203(3) Uani d . 1 . N
N5 0.35415(14) -0.0164(2) 0.58702(11) 0.0218(3) Uani d . 1 . N
N6 0.35698(12) -0.0869(2) 0.49049(11) 0.0213(3) Uani d . 1 . N
O1 0.34102(15) -0.0115(2) 0.40423(10) 0.0378(4) Uani d . 1 . O
O2 0.37056(11) -0.23684(14) 0.50053(10) 0.0271(3) Uani d . 1 . O
O3 0.40996(13) 0.23445(15) 0.54201(11) 0.0306(3) Uani d . 1 . O
O4 0.35823(13) 0.2035(2) 0.68118(11) 0.0320(3) Uani d . 1 . O
H1 0.5000 0.5981(13) 0.2500 0.058(10) Uiso d SD 1 . H
H2A 0.432(2) 0.6069(16) 0.3850(18) 0.042(6) Uiso d D 1 . H
H2B 0.3234(16) 0.465(3) 0.3774(19) 0.044(6) Uiso d D 1 . H
H3A 0.341(2) 0.203(3) 0.3109(17) 0.046(6) Uiso d D 1 . H
H3B 0.392(2) 0.187(2) 0.2079(14) 0.038(6) Uiso d D 1 . H

loop_
_atom_type_symbol
_atom_type_description
_atom_type_scat_dispersion_real
_atom_type_scat_dispersion_imag
_atom_type_scat_source
C C 0.0033 0.0016 'International Tables Vol C Tables 4.2.6.8 and 6.1.1.4'
H H 0.0000 0.0000 'International Tables Vol C Tables 4.2.6.8 and 6.1.1.4'
N N 0.0061 0.0033 'International Tables Vol C Tables 4.2.6.8 and 6.1.1.4'
O O 0.0106 0.0060 'International Tables Vol C Tables 4.2.6.8 and 6.1.1.4'

loop_
_geom_angle_atom_site_label_1
_geom_angle_atom_site_label_2
_geom_angle_atom_site_label_3
_geom_angle_site_symmetry_3
_geom_angle
N3 C1 N2 . 121.76(14)
N3 C1 N1 . 122.20(14)
N2 C1 N1 . 116.03(14)
C1 N1 C1 2_655 129.9(2)
O3 N4 O4 . 122.38(14)
O3 N4 N5 . 125.50(13)
O4 N4 N5 . 112.06(12)
N4 N5 N6 . 116.16(12)
O1 N6 O2 . 123.85(14)
O1 N6 N5 . 124.48(14)
O2 N6 N5 . 111.55(12)

loop_
_geom_bond_atom_site_label_1
_geom_bond_atom_site_label_2
_geom_bond_site_symmetry_2
_geom_bond_distance
_geom_bond_publ_flag
C1 N3 . 1.311(2) ?
C1 N2 . 1.319(2) ?
C1 N1 . 1.370(2) ?
N1 C1 2_655 1.370(2) ?
N4 O3 . 1.232(2) ?
N4 O4 . 1.246(2) ?
N4 N5 . 1.357(2) ?
N5 N6 . 1.397(2) ?
N6 O1 . 1.219(2) ?
N6 O2 . 1.232(2) ?
